data_7234129
loop_
_publ_author_name
'Qingsong Liu'
'Xiaoqing Wang'
'Hui Yan'
'Yanping Wu'
'Zhenyu Li'
'Shuwen Gong'
'Peng Liu'
'Zhipeng Liu'

_publ_section_title
;
 Benzothiazole-enamide-based BF2 complexes: luminophores exhibiting
 aggregation-induced emission, tunable emission and highly efficient
 solid-state emission
;
_journal_name_full 'Journal of Materials Chemistry C'
_journal_page_first 2953
_journal_page_last 2959
_journal_paper_doi 10.1039/C4TC02876G
_journal_volume 3
_journal_year 2015
_chemical_formula_sum 'C23 H19 B F2 N2 S'
_chemical_formula_weight 404.27
_space_group_IT_number 14
_space_group_name_Hall '-P 2ybc'
_space_group_name_H-M_alt 'P 1 21/c 1'
_symmetry_cell_setting monoclinic
_symmetry_space_group_name_H-M 'P 1 21/c 1'
_atom_sites_solution_hydrogens geom
_atom_sites_solution_primary direct
_atom_sites_solution_secondary difmap
_cell_angle_alpha 90.00
_cell_angle_beta 117.220(7)
_cell_angle_gamma 90.00
_cell_formula_units_Z 4
_cell_length_a 11.3993(10)
_cell_length_b 12.7664(9)
_cell_length_c 15.0074(17)
_cell_measurement_reflns_used 1629
_cell_measurement_temperature 293(2)
_cell_measurement_theta_max 21.4810
_cell_measurement_theta_min 3.2010
_cell_volume 1942.1(3)
_computing_structure_refinement 'SHELXL-97 (Sheldrick, 1997)'
_computing_structure_solution 'SHELXS-97 (Sheldrick, 1990)'
_diffrn_ambient_temperature 293(2)
_diffrn_measured_fraction_theta_full 0.999
_diffrn_measured_fraction_theta_max 0.999
_diffrn_measurement_device_type 'Xcalibur, Eos, Gemini'
_diffrn_radiation_monochromator graphite
_diffrn_radiation_source 'Enhance (Mo) X-ray Source'
_diffrn_radiation_type MoK\a
_diffrn_radiation_wavelength 0.71073
_diffrn_reflns_av_R_equivalents 0.0672
_diffrn_reflns_av_sigmaI/netI 0.0757
_diffrn_reflns_limit_h_max 13
_diffrn_reflns_limit_h_min -13
_diffrn_reflns_limit_k_max 14
_diffrn_reflns_limit_k_min -15
_diffrn_reflns_limit_l_max 17
_diffrn_reflns_limit_l_min -17
_diffrn_reflns_number 12800
_diffrn_reflns_theta_full 25.01
_diffrn_reflns_theta_max 25.01
_diffrn_reflns_theta_min 2.78
_exptl_absorpt_coefficient_mu 0.197
_exptl_absorpt_correction_T_max 0.9844
_exptl_absorpt_correction_T_min 0.9767
_exptl_absorpt_correction_type multi-scan
_exptl_absorpt_process_details sadabs
_exptl_crystal_colour yellow
_exptl_crystal_density_diffrn 1.383
_exptl_crystal_density_method 'not measured'
_exptl_crystal_description block
_exptl_crystal_F_000 840
_exptl_crystal_size_max 0.12
_exptl_crystal_size_mid 0.10
_exptl_crystal_size_min 0.08
_refine_diff_density_max 0.217
_refine_diff_density_min -0.257
_refine_diff_density_rms 0.046
_refine_ls_extinction_method none
_refine_ls_goodness_of_fit_ref 1.025
_refine_ls_hydrogen_treatment constr
_refine_ls_matrix_type full
_refine_ls_number_parameters 264
_refine_ls_number_reflns 3424
_refine_ls_number_restraints 0
_refine_ls_restrained_S_all 1.025
_refine_ls_R_factor_all 0.1042
_refine_ls_R_factor_gt 0.0520
_refine_ls_shift/su_max 0.000
_refine_ls_shift/su_mean 0.000
_refine_ls_structure_factor_coef Fsqd
_refine_ls_weighting_details 'calc w=1/[\s^2^(Fo^2^)+(0.0407P)^2^+0.0000P] where P=(Fo^2^+2Fc^2^)/3'
_refine_ls_weighting_scheme calc
_refine_ls_wR_factor_gt 0.1005
_refine_ls_wR_factor_ref 0.1249
_reflns_number_gt 2009
_reflns_number_total 3424
_reflns_threshold_expression >2sigma(I)
_cod_data_source_file 1000002.cif
_cod_data_source_block PCOD1000002
_cod_original_sg_symbol_H-M P21/c
_cod_database_code 7234129

loop_
_symmetry_equiv_pos_as_xyz
'x, y, z'
'-x, y+1/2, -z+1/2'
'-x, -y, -z'
'x, -y-1/2, z-1/2'

loop_
_atom_site_label
_atom_site_type_symbol
_atom_site_fract_x
_atom_site_fract_y
_atom_site_fract_z
_atom_site_U_iso_or_equiv
_atom_site_adp_type
_atom_site_occupancy
_atom_site_symmetry_multiplicity
_atom_site_calc_flag
_atom_site_refinement_flags
_atom_site_disorder_assembly
_atom_site_disorder_group
S1 S 0.82592(9) 0.60961(7) 0.10596(6) 0.0528(3) Uani 1 1 d . . .
F1 F 0.75496(19) 0.72248(14) 0.39387(13) 0.0638(6) Uani 1 1 d . . .
F2 F 0.94283(17) 0.78864(14) 0.40286(12) 0.0627(6) Uani 1 1 d . . .
N1 N 0.8134(2) 0.67947(18) 0.26253(17) 0.0396(6) Uani 1 1 d . . .
N2 N 0.7363(2) 0.85895(18) 0.27650(17) 0.0375(6) Uani 1 1 d . . .
C1 C 0.8521(3) 0.5220(2) 0.2017(2) 0.0455(8) Uani 1 1 d . . .
C2 C 0.8802(3) 0.4161(3) 0.2064(3) 0.0553(9) Uani 1 1 d . . .
H2 H 0.8874 0.3830 0.1539 0.066 Uiso 1 1 calc R . .
C3 C 0.8971(3) 0.3607(3) 0.2899(3) 0.0639(10) Uani 1 1 d . . .
H3 H 0.9154 0.2894 0.2937 0.077 Uiso 1 1 calc R . .
C4 C 0.8874(3) 0.4098(3) 0.3688(3) 0.0643(10) Uani 1 1 d . . .
H4 H 0.8998 0.3710 0.4248 0.077 Uiso 1 1 calc R . .
C5 C 0.8594(3) 0.5157(3) 0.3654(2) 0.0532(9) Uani 1 1 d . . .
H5 H 0.8527 0.5483 0.4183 0.064 Uiso 1 1 calc R . .
C6 C 0.8417(3) 0.5718(2) 0.2811(2) 0.0416(8) Uani 1 1 d . . .
C7 C 0.8034(3) 0.7103(2) 0.1739(2) 0.0392(7) Uani 1 1 d . . .
C8 C 0.7736(3) 0.8123(2) 0.1387(2) 0.0430(8) Uani 1 1 d . . .
H8 H 0.7799 0.8323 0.0815 0.052 Uiso 1 1 calc R . .
C9 C 0.7346(3) 0.8846(2) 0.1890(2) 0.0373(7) Uani 1 1 d . . .
C10 C 0.6924(3) 0.9904(2) 0.1428(2) 0.0399(7) Uani 1 1 d . . .
C11 C 0.7783(3) 1.0445(3) 0.1176(2) 0.0533(9) Uani 1 1 d . . .
H11 H 0.8570 1.0133 0.1276 0.064 Uiso 1 1 calc R . .
C12 C 0.7484(4) 1.1447(3) 0.0778(3) 0.0704(11) Uani 1 1 d . . .
H12 H 0.8075 1.1810 0.0624 0.084 Uiso 1 1 calc R . .
C13 C 0.6303(4) 1.1900(3) 0.0612(3) 0.0712(11) Uani 1 1 d . . .
H13 H 0.6100 1.2574 0.0349 0.085 Uiso 1 1 calc R . .
C14 C 0.5435(4) 1.1365(3) 0.0832(2) 0.0579(10) Uani 1 1 d . . .
H14 H 0.4634 1.1673 0.0705 0.069 Uiso 1 1 calc R . .
C15 C 0.5729(3) 1.0369(3) 0.1243(2) 0.0483(8) Uani 1 1 d . . .
H15 H 0.5131 1.0012 0.1395 0.058 Uiso 1 1 calc R . .
C16 C 0.6712(3) 0.9251(2) 0.3195(2) 0.0376(7) Uani 1 1 d . . .
C17 C 0.5461(3) 0.8948(2) 0.3047(2) 0.0444(8) Uani 1 1 d . . .
C18 C 0.4849(3) 0.9552(3) 0.3475(2) 0.0569(9) Uani 1 1 d . . .
H18 H 0.4026 0.9353 0.3404 0.068 Uiso 1 1 calc R . .
C19 C 0.5436(4) 1.0440(3) 0.4004(3) 0.0610(10) Uani 1 1 d . . .
H19 H 0.5006 1.0842 0.4282 0.073 Uiso 1 1 calc R . .
C20 C 0.6656(4) 1.0739(3) 0.4126(2) 0.0531(9) Uani 1 1 d . . .
H20 H 0.7039 1.1347 0.4483 0.064 Uiso 1 1 calc R . .
C21 C 0.7333(3) 1.0154(2) 0.3728(2) 0.0420(8) Uani 1 1 d . . .
C22 C 0.8635(3) 1.0512(3) 0.3841(2) 0.0616(10) Uani 1 1 d . . .
H22A H 0.8518 1.0858 0.3238 0.092 Uiso 1 1 calc R . .
H22B H 0.9206 0.9919 0.3964 0.092 Uiso 1 1 calc R . .
H22C H 0.9021 1.0991 0.4394 0.092 Uiso 1 1 calc R . .
C23 C 0.4746(3) 0.8033(3) 0.2368(3) 0.0662(10) Uani 1 1 d . . .
H23A H 0.5313 0.7431 0.2561 0.099 Uiso 1 1 calc R . .
H23B H 0.4511 0.8213 0.1686 0.099 Uiso 1 1 calc R . .
H23C H 0.3962 0.7877 0.2429 0.099 Uiso 1 1 calc R . .
B1 B 0.8124(4) 0.7632(3) 0.3382(3) 0.0440(9) Uani 1 1 d . . .

loop_
_atom_site_aniso_label
_atom_site_aniso_U_11
_atom_site_aniso_U_22
_atom_site_aniso_U_33
_atom_site_aniso_U_23
_atom_site_aniso_U_13
_atom_site_aniso_U_12
S1 0.0677(6) 0.0446(6) 0.0547(6) -0.0096(4) 0.0353(5) 0.0041(4)
F1 0.1014(15) 0.0474(12) 0.0651(13) 0.0139(9) 0.0576(12) 0.0164(11)
F2 0.0636(12) 0.0534(13) 0.0486(12) -0.0092(9) 0.0062(10) 0.0042(10)
N1 0.0442(15) 0.0348(16) 0.0415(16) -0.0012(12) 0.0211(13) 0.0022(12)
N2 0.0484(15) 0.0314(15) 0.0380(15) -0.0011(11) 0.0243(13) 0.0014(12)
C1 0.0421(18) 0.038(2) 0.055(2) -0.0065(15) 0.0205(16) 0.0001(15)
C2 0.057(2) 0.039(2) 0.074(3) -0.0137(18) 0.033(2) 0.0012(17)
C3 0.062(2) 0.033(2) 0.093(3) -0.001(2) 0.031(2) 0.0072(18)
C4 0.068(2) 0.042(2) 0.081(3) 0.015(2) 0.033(2) 0.0043(19)
C5 0.063(2) 0.042(2) 0.054(2) 0.0056(17) 0.0271(18) 0.0051(18)
C6 0.0371(17) 0.0337(19) 0.051(2) -0.0024(15) 0.0175(16) 0.0002(14)
C7 0.0397(17) 0.042(2) 0.0386(19) -0.0057(15) 0.0200(15) -0.0018(15)
C8 0.0525(19) 0.042(2) 0.043(2) 0.0016(15) 0.0290(16) 0.0030(16)
C9 0.0428(18) 0.0350(19) 0.0379(19) -0.0002(14) 0.0217(15) 0.0005(14)
C10 0.0491(18) 0.0368(19) 0.0342(18) -0.0018(14) 0.0196(15) 0.0013(16)
C11 0.068(2) 0.046(2) 0.054(2) 0.0047(17) 0.0353(19) 0.0028(18)
C12 0.108(3) 0.046(2) 0.079(3) 0.013(2) 0.062(3) -0.001(2)
C13 0.115(3) 0.043(2) 0.069(3) 0.0159(19) 0.053(3) 0.018(2)
C14 0.074(2) 0.051(2) 0.044(2) 0.0048(17) 0.0235(19) 0.021(2)
C15 0.053(2) 0.052(2) 0.0394(19) 0.0000(16) 0.0209(16) 0.0071(17)
C16 0.0515(19) 0.0304(18) 0.0344(18) 0.0030(13) 0.0227(15) 0.0057(15)
C17 0.0509(19) 0.040(2) 0.047(2) 0.0020(15) 0.0273(17) 0.0006(16)
C18 0.057(2) 0.061(3) 0.065(2) 0.006(2) 0.0386(19) 0.0082(19)
C19 0.084(3) 0.052(3) 0.068(3) 0.0042(19) 0.052(2) 0.021(2)
C20 0.080(3) 0.036(2) 0.044(2) -0.0023(15) 0.0299(19) 0.0106(19)
C21 0.058(2) 0.0355(19) 0.0325(18) 0.0029(14) 0.0201(16) 0.0039(16)
C22 0.066(2) 0.051(2) 0.060(2) -0.0101(18) 0.0222(19) -0.0114(19)
C23 0.068(2) 0.065(3) 0.071(3) -0.005(2) 0.037(2) -0.013(2)
B1 0.059(2) 0.037(2) 0.042(2) 0.0009(17) 0.029(2) 0.0044(19)

loop_
_atom_type_symbol
_atom_type_description
_atom_type_scat_dispersion_real
_atom_type_scat_dispersion_imag
_atom_type_scat_source
C C 0.0033 0.0016 'International Tables Vol C Tables 4.2.6.8 and 6.1.1.4'
H H 0.0000 0.0000 'International Tables Vol C Tables 4.2.6.8 and 6.1.1.4'
S S 0.1246 0.1234 'International Tables Vol C Tables 4.2.6.8 and 6.1.1.4'
F F 0.0171 0.0103 'International Tables Vol C Tables 4.2.6.8 and 6.1.1.4'
N N 0.0061 0.0033 'International Tables Vol C Tables 4.2.6.8 and 6.1.1.4'
B B 0.0013 0.0007 'International Tables Vol C Tables 4.2.6.8 and 6.1.1.4'

loop_
_geom_angle_atom_site_label_1
_geom_angle_atom_site_label_2
_geom_angle_atom_site_label_3
_geom_angle
_geom_angle_site_symmetry_1
_geom_angle_site_symmetry_3
C7 S1 C1 90.39(15) . .
C7 N1 C6 113.0(2) . .
C7 N1 B1 119.6(3) . .
C6 N1 B1 126.9(3) . .
C9 N2 C16 120.6(2) . .
C9 N2 B1 122.2(2) . .
C16 N2 B1 117.1(2) . .
C2 C1 C6 120.5(3) . .
C2 C1 S1 128.3(3) . .
C6 C1 S1 111.2(2) . .
C3 C2 C1 118.8(3) . .
C3 C2 H2 120.6 . .
C1 C2 H2 120.6 . .
C2 C3 C4 120.8(3) . .
C2 C3 H3 119.6 . .
C4 C3 H3 119.6 . .
C5 C4 C3 121.2(4) . .
C5 C4 H4 119.4 . .
C3 C4 H4 119.4 . .
C4 C5 C6 118.2(3) . .
C4 C5 H5 120.9 . .
C6 C5 H5 120.9 . .
C5 C6 C1 120.5(3) . .
C5 C6 N1 127.5(3) . .
C1 C6 N1 112.0(3) . .
N1 C7 C8 123.2(3) . .
N1 C7 S1 113.4(2) . .
C8 C7 S1 123.4(2) . .
C9 C8 C7 120.1(3) . .
C9 C8 H8 120.0 . .
C7 C8 H8 120.0 . .
N2 C9 C8 120.3(3) . .
N2 C9 C10 122.1(3) . .
C8 C9 C10 117.7(3) . .
C11 C10 C15 118.9(3) . .
C11 C10 C9 117.4(3) . .
C15 C10 C9 123.7(3) . .
C10 C11 C12 120.9(3) . .
C10 C11 H11 119.6 . .
C12 C11 H11 119.6 . .
C13 C12 C11 119.5(4) . .
C13 C12 H12 120.3 . .
C11 C12 H12 120.3 . .
C14 C13 C12 120.2(3) . .
C14 C13 H13 119.9 . .
C12 C13 H13 119.9 . .
C13 C14 C15 120.9(3) . .
C13 C14 H14 119.6 . .
C15 C14 H14 119.6 . .
C14 C15 C10 119.6(3) . .
C14 C15 H15 120.2 . .
C10 C15 H15 120.2 . .
C17 C16 C21 122.3(3) . .
C17 C16 N2 117.4(3) . .
C21 C16 N2 120.3(3) . .
C18 C17 C16 118.0(3) . .
C18 C17 C23 120.7(3) . .
C16 C17 C23 121.1(3) . .
C19 C18 C17 121.0(3) . .
C19 C18 H18 119.5 . .
C17 C18 H18 119.5 . .
C18 C19 C20 120.3(3) . .
C18 C19 H19 119.9 . .
C20 C19 H19 119.9 . .
C19 C20 C21 121.5(3) . .
C19 C20 H20 119.3 . .
C21 C20 H20 119.3 . .
C20 C21 C16 117.0(3) . .
C20 C21 C22 120.5(3) . .
C16 C21 C22 122.5(3) . .
C21 C22 H22A 109.5 . .
C21 C22 H22B 109.5 . .
H22A C22 H22B 109.5 . .
C21 C22 H22C 109.5 . .
H22A C22 H22C 109.5 . .
H22B C22 H22C 109.5 . .
C17 C23 H23A 109.5 . .
C17 C23 H23B 109.5 . .
H23A C23 H23B 109.5 . .
C17 C23 H23C 109.5 . .
H23A C23 H23C 109.5 . .
H23B C23 H23C 109.5 . .
F1 B1 F2 108.5(3) . .
F1 B1 N2 111.8(3) . .
F2 B1 N2 111.3(3) . .
F1 B1 N1 110.2(3) . .
F2 B1 N1 107.8(3) . .
N2 B1 N1 107.2(2) . .

loop_
_geom_bond_atom_site_label_1
_geom_bond_atom_site_label_2
_geom_bond_distance
_geom_bond_site_symmetry_2
S1 C7 1.731(3) .
S1 C1 1.736(3) .
F1 B1 1.378(4) .
F2 B1 1.392(4) .
N1 C7 1.342(3) .
N1 C6 1.410(3) .
N1 B1 1.563(4) .
N2 C9 1.345(3) .
N2 C16 1.456(3) .
N2 B1 1.539(4) .
C1 C2 1.384(4) .
C1 C6 1.403(4) .
C2 C3 1.374(5) .
C2 H2 0.9300 .
C3 C4 1.388(5) .
C3 H3 0.9300 .
C4 C5 1.384(4) .
C4 H4 0.9300 .
C5 C6 1.386(4) .
C5 H5 0.9300 .
C7 C8 1.387(4) .
C8 C9 1.387(4) .
C8 H8 0.9300 .
C9 C10 1.495(4) .
C10 C11 1.384(4) .
C10 C15 1.393(4) .
C11 C12 1.386(4) .
C11 H11 0.9300 .
C12 C13 1.379(5) .
C12 H12 0.9300 .
C13 C14 1.362(5) .
C13 H13 0.9300 .
C14 C15 1.387(4) .
C14 H14 0.9300 .
C15 H15 0.9300 .
C16 C17 1.394(4) .
C16 C21 1.397(4) .
C17 C18 1.380(4) .
C17 C23 1.519(4) .
C18 C19 1.371(4) .
C18 H18 0.9300 .
C19 C20 1.371(4) .
C19 H19 0.9300 .
C20 C21 1.390(4) .
C20 H20 0.9300 .
C21 C22 1.486(4) .
C22 H22A 0.9600 .
C22 H22B 0.9600 .
C22 H22C 0.9600 .
C23 H23A 0.9600 .
C23 H23B 0.9600 .
C23 H23C 0.9600 .

loop_
_geom_torsion_atom_site_label_1
_geom_torsion_atom_site_label_2
_geom_torsion_atom_site_label_3
_geom_torsion_atom_site_label_4
_geom_torsion
_geom_torsion_site_symmetry_1
_geom_torsion_site_symmetry_2
_geom_torsion_site_symmetry_3
_geom_torsion_site_symmetry_4
C7 S1 C1 C2 -179.4(3) . . . .
C7 S1 C1 C6 0.6(2) . . . .
C6 C1 C2 C3 0.2(5) . . . .
S1 C1 C2 C3 -179.8(2) . . . .
C1 C2 C3 C4 -0.4(5) . . . .
C2 C3 C4 C5 0.4(5) . . . .
C3 C4 C5 C6 -0.2(5) . . . .
C4 C5 C6 C1 -0.1(5) . . . .
C4 C5 C6 N1 -179.6(3) . . . .
C2 C1 C6 C5 0.1(5) . . . .
S1 C1 C6 C5 -179.9(2) . . . .
C2 C1 C6 N1 179.7(3) . . . .
S1 C1 C6 N1 -0.3(3) . . . .
C7 N1 C6 C5 179.3(3) . . . .
B1 N1 C6 C5 8.0(5) . . . .
C7 N1 C6 C1 -0.2(3) . . . .
B1 N1 C6 C1 -171.6(3) . . . .
C6 N1 C7 C8 178.7(3) . . . .
B1 N1 C7 C8 -9.3(4) . . . .
C6 N1 C7 S1 0.7(3) . . . .
B1 N1 C7 S1 172.7(2) . . . .
C1 S1 C7 N1 -0.8(2) . . . .
C1 S1 C7 C8 -178.7(3) . . . .
N1 C7 C8 C9 -9.0(4) . . . .
S1 C7 C8 C9 168.8(2) . . . .
C16 N2 C9 C8 -167.4(3) . . . .
B1 N2 C9 C8 16.0(4) . . . .
C16 N2 C9 C10 13.1(4) . . . .
B1 N2 C9 C10 -163.5(3) . . . .
C7 C8 C9 N2 5.8(4) . . . .
C7 C8 C9 C10 -174.7(3) . . . .
N2 C9 C10 C11 126.4(3) . . . .
C8 C9 C10 C11 -53.0(4) . . . .
N2 C9 C10 C15 -53.3(4) . . . .
C8 C9 C10 C15 127.2(3) . . . .
C15 C10 C11 C12 2.1(5) . . . .
C9 C10 C11 C12 -177.6(3) . . . .
C10 C11 C12 C13 -1.3(5) . . . .
C11 C12 C13 C14 -0.4(6) . . . .
C12 C13 C14 C15 1.3(6) . . . .
C13 C14 C15 C10 -0.5(5) . . . .
C11 C10 C15 C14 -1.2(4) . . . .
C9 C10 C15 C14 178.5(3) . . . .
C9 N2 C16 C17 99.1(3) . . . .
B1 N2 C16 C17 -84.2(3) . . . .
C9 N2 C16 C21 -80.6(3) . . . .
B1 N2 C16 C21 96.2(3) . . . .
C21 C16 C17 C18 -2.2(4) . . . .
N2 C16 C17 C18 178.2(3) . . . .
C21 C16 C17 C23 173.1(3) . . . .
N2 C16 C17 C23 -6.6(4) . . . .
C16 C17 C18 C19 2.0(5) . . . .
C23 C17 C18 C19 -173.3(3) . . . .
C17 C18 C19 C20 -0.7(5) . . . .
C18 C19 C20 C21 -0.4(5) . . . .
C19 C20 C21 C16 0.2(4) . . . .
C19 C20 C21 C22 178.0(3) . . . .
C17 C16 C21 C20 1.1(4) . . . .
N2 C16 C21 C20 -179.3(2) . . . .
C17 C16 C21 C22 -176.6(3) . . . .
N2 C16 C21 C22 3.0(4) . . . .
C9 N2 B1 F1 -151.1(3) . . . .
C16 N2 B1 F1 32.2(4) . . . .
C9 N2 B1 F2 87.5(3) . . . .
C16 N2 B1 F2 -89.2(3) . . . .
C9 N2 B1 N1 -30.1(4) . . . .
C16 N2 B1 N1 153.2(2) . . . .
C7 N1 B1 F1 148.2(3) . . . .
C6 N1 B1 F1 -41.0(4) . . . .
C7 N1 B1 F2 -93.6(3) . . . .
C6 N1 B1 F2 77.2(4) . . . .
C7 N1 B1 N2 26.3(4) . . . .
C6 N1 B1 N2 -162.9(2) . . . .
